data_7125587
loop_
_publ_author_name
'Zurawski, Alexander'
'Mai, Marit'
'Baumann, Dominik'
'Feldmann, Claus'
'M\"uller-Buschbaum, Klaus'

_publ_section_title
;
 Homoleptic imidazolate frameworks [Sr(1-x)Eu(x)(Im)2]--hybrid materials
 with efficient and tuneable luminescence.
;
_journal_issue 1
_journal_name_full 'Chemical communications (Cambridge, England)'
_journal_page_first 496
_journal_page_last 498
_journal_paper_doi 10.1039/c0cc02093a
_journal_volume 47
_journal_year 2011
_chemical_formula_moiety '[Eu(C3H3N2)2]'
_chemical_formula_sum 'C6 H6 Eu N4'
_chemical_formula_weight 286.11
_chemical_name_common Europium-di-imidazolate
_chemical_name_systematic
;
Europium-di-imidazolate
;
_space_group_IT_number 15
_space_group_name_Hall '-C 2yc'
_space_group_name_H-M_alt 'C 1 2/c 1'
_symmetry_cell_setting monoclinic
_symmetry_space_group_name_H-M 'C 1 2/c 1'
_atom_sites_solution_hydrogens geom
_atom_sites_solution_primary direct
_atom_sites_solution_secondary difmap
_audit_creation_method SHELXL-97
_cell_angle_alpha 90.00
_cell_angle_beta 90.05(2)
_cell_angle_gamma 90.00
_cell_formula_units_Z 4
_cell_length_a 9.436(3)
_cell_length_b 10.408(3)
_cell_length_c 7.177(2)
_cell_measurement_reflns_used 2696
_cell_measurement_temperature 140(2)
_cell_measurement_theta_max 30.25
_cell_measurement_theta_min 2.91
_cell_volume 704.9(4)
_computing_cell_refinement 'STOE SOFTWARE'
_computing_data_collection 'STOE SOFTWARE'
_computing_data_reduction 'STOE SOFTWARE'
_computing_molecular_graphics POVRAY
_computing_structure_refinement 'SHELXL-97 (Sheldrick, 1997)'
_computing_structure_solution 'SHELXS-97 (Sheldrick, 1997)'
_diffrn_ambient_temperature 140(2)
_diffrn_measured_fraction_theta_full 0.976
_diffrn_measured_fraction_theta_max 0.976
_diffrn_measurement_device_type 'STOE IPDS'
_diffrn_measurement_method '1.5 deg phi scan'
_diffrn_radiation_monochromator graphite
_diffrn_radiation_source 'fine-focus sealed tube'
_diffrn_radiation_type MoK\a
_diffrn_radiation_wavelength 0.71073
_diffrn_reflns_av_R_equivalents 0.0377
_diffrn_reflns_av_sigmaI/netI 0.0448
_diffrn_reflns_limit_h_max 12
_diffrn_reflns_limit_h_min -13
_diffrn_reflns_limit_k_max 14
_diffrn_reflns_limit_k_min -14
_diffrn_reflns_limit_l_max 10
_diffrn_reflns_limit_l_min -10
_diffrn_reflns_number 3648
_diffrn_reflns_theta_full 30.25
_diffrn_reflns_theta_max 30.25
_diffrn_reflns_theta_min 2.91
_exptl_absorpt_coefficient_mu 8.825
_exptl_absorpt_correction_T_max 0.3254
_exptl_absorpt_correction_T_min 0.2723
_exptl_absorpt_correction_type numerical
_exptl_crystal_colour yellow
_exptl_crystal_density_diffrn 2.696
_exptl_crystal_density_method 'not measured'
_exptl_crystal_description platelet
_exptl_crystal_F_000 532
_exptl_crystal_size_max 0.10
_exptl_crystal_size_mid 0.10
_exptl_crystal_size_min 0.05
_refine_diff_density_max 1.406
_refine_diff_density_min -0.749
_refine_diff_density_rms 0.202
_refine_ls_extinction_method none
_refine_ls_goodness_of_fit_ref 0.977
_refine_ls_hydrogen_treatment constr
_refine_ls_matrix_type full
_refine_ls_number_parameters 52
_refine_ls_number_reflns 1030
_refine_ls_number_restraints 0
_refine_ls_restrained_S_all 0.977
_refine_ls_R_factor_all 0.0267
_refine_ls_R_factor_gt 0.0191
_refine_ls_shift/su_max 0.027
_refine_ls_shift/su_mean 0.002
_refine_ls_structure_factor_coef Fsqd
_refine_ls_weighting_details 'calc w=1/[\s^2^(Fo^2^)+(0.0149P)^2^+0.0000P] where P=(Fo^2^+2Fc^2^)/3'
_refine_ls_weighting_scheme calc
_refine_ls_wR_factor_gt 0.0394
_refine_ls_wR_factor_ref 0.0404
_reflns_number_gt 905
_reflns_number_total 1030
_reflns_threshold_expression >2sigma(I)
_cod_data_source_file c0cc02093a.txt
_cod_data_source_block EuIm_1_corr
_cod_original_cell_volume 704.9(3)
_cod_original_sg_symbol_H-M C2/c
_cod_database_code 7125587

loop_
_symmetry_equiv_pos_as_xyz
'x, y, z'
'-x, y, -z+1/2'
'x+1/2, y+1/2, z'
'-x+1/2, y+1/2, -z+1/2'
'-x, -y, -z'
'x, -y, z-1/2'
'-x+1/2, -y+1/2, -z'
'x+1/2, -y+1/2, z-1/2'

loop_
_atom_site_label
_atom_site_type_symbol
_atom_site_fract_x
_atom_site_fract_y
_atom_site_fract_z
_atom_site_U_iso_or_equiv
_atom_site_adp_type
_atom_site_occupancy
_atom_site_symmetry_multiplicity
_atom_site_calc_flag
_atom_site_refinement_flags
Eu1 Eu 0.5000 0.09744(3) 0.2500 0.00830(7) Uani 1 2 d S
N1 N 0.3570(4) 0.0896(6) -0.0732(6) 0.0130(8) Uani 1 1 d .
N2 N 0.1743(5) 0.2218(4) -0.1537(6) 0.0137(9) Uani 1 1 d .
C1 C 0.3146(5) 0.2000(5) -0.1562(7) 0.0136(10) Uani 1 1 d .
H1 H 0.3796 0.2580 -0.2122 0.016 Uiso 1 1 calc R
C2 C 0.1212(5) 0.1166(6) -0.0610(7) 0.0162(11) Uani 1 1 d .
H2 H 0.0239 0.1019 -0.0351 0.019 Uiso 1 1 calc R
C3 C 0.2302(5) 0.0362(5) -0.0115(8) 0.0136(11) Uani 1 1 d .
H3 H 0.2207 -0.0427 0.0539 0.016 Uiso 1 1 calc R

loop_
_atom_site_aniso_label
_atom_site_aniso_U_11
_atom_site_aniso_U_22
_atom_site_aniso_U_33
_atom_site_aniso_U_23
_atom_site_aniso_U_13
_atom_site_aniso_U_12
Eu1 0.00837(10) 0.00751(11) 0.00901(11) 0.000 0.000(4) 0.000
N1 0.0106(16) 0.014(2) 0.0148(18) -0.001(2) -0.001(4) 0.0004(19)
N2 0.0149(19) 0.008(2) 0.018(2) 0.0014(19) -0.002(4) 0.0000(16)
C1 0.015(2) 0.015(3) 0.011(2) -0.003(2) 0.001(4) -0.0041(19)
C2 0.014(2) 0.017(3) 0.017(2) 0.001(2) 0.000(4) 0.0007(19)
C3 0.015(2) 0.016(3) 0.009(2) 0.001(3) -0.001(4) -0.0022(17)

loop_
_atom_type_symbol
_atom_type_description
_atom_type_scat_dispersion_real
_atom_type_scat_dispersion_imag
_atom_type_scat_source
C C 0.0033 0.0016 'International Tables Vol C Tables 4.2.6.8 and 6.1.1.4'
H H 0.0000 0.0000 'International Tables Vol C Tables 4.2.6.8 and 6.1.1.4'
N N 0.0061 0.0033 'International Tables Vol C Tables 4.2.6.8 and 6.1.1.4'
Eu Eu -0.1578 3.6682 'International Tables Vol C Tables 4.2.6.8 and 6.1.1.4'

loop_
_geom_angle_atom_site_label_1
_geom_angle_atom_site_label_2
_geom_angle_atom_site_label_3
_geom_angle
_geom_angle_site_symmetry_1
_geom_angle_site_symmetry_3
N2 Eu1 N2 86.9(2) 8_556 7
N2 Eu1 N1 124.81(15) 8_556 .
N2 Eu1 N1 58.22(17) 7 .
N2 Eu1 N1 58.22(17) 8_556 2_655
N2 Eu1 N1 124.81(15) 7 2_655
N1 Eu1 N1 176.5(3) . 2_655
N2 Eu1 N1 135.93(14) 8_556 6_556
N2 Eu1 N1 109.44(14) 7 6_556
N1 Eu1 N1 97.68(13) . 6_556
N1 Eu1 N1 79.76(15) 2_655 6_556
N2 Eu1 N1 109.44(14) 8_556 5_655
N2 Eu1 N1 135.93(14) 7 5_655
N1 Eu1 N1 79.76(15) . 5_655
N1 Eu1 N1 97.68(13) 2_655 5_655
N1 Eu1 N1 87.2(2) 6_556 5_655
N2 Eu1 C3 143.02(14) 8_556 .
N2 Eu1 C3 59.21(14) 7 .
N1 Eu1 C3 25.17(13) . .
N1 Eu1 C3 153.25(13) 2_655 .
N1 Eu1 C3 74.64(13) 6_556 .
N1 Eu1 C3 88.77(13) 5_655 .
N2 Eu1 C3 59.21(14) 8_556 2_655
N2 Eu1 C3 143.02(14) 7 2_655
N1 Eu1 C3 153.25(13) . 2_655
N1 Eu1 C3 25.17(13) 2_655 2_655
N1 Eu1 C3 88.77(13) 6_556 2_655
N1 Eu1 C3 74.64(13) 5_655 2_655
C3 Eu1 C3 157.20(19) . 2_655
N2 Eu1 Eu1 126.07(10) 8_556 5_655
N2 Eu1 Eu1 97.21(11) 7 5_655
N1 Eu1 Eu1 39.91(11) . 5_655
N1 Eu1 Eu1 137.48(12) 2_655 5_655
N1 Eu1 Eu1 93.15(10) 6_556 5_655
N1 Eu1 Eu1 39.84(8) 5_655 5_655
C3 Eu1 Eu1 52.90(10) . 5_655
C3 Eu1 Eu1 114.12(10) 2_655 5_655
N2 Eu1 Eu1 97.21(11) 8_556 5_656
N2 Eu1 Eu1 126.07(10) 7 5_656
N1 Eu1 Eu1 137.48(12) . 5_656
N1 Eu1 Eu1 39.91(11) 2_655 5_656
N1 Eu1 Eu1 39.84(8) 6_556 5_656
N1 Eu1 Eu1 93.15(10) 5_655 5_656
C3 Eu1 Eu1 114.12(10) . 5_656
C3 Eu1 Eu1 52.90(10) 2_655 5_656
Eu1 Eu1 Eu1 121.05(2) 5_655 5_656
C1 N1 C3 103.0(4) . .
C1 N1 Eu1 120.1(4) . .
C3 N1 Eu1 99.7(3) . .
C1 N1 Eu1 123.7(3) . 5_655
C3 N1 Eu1 107.0(4) . 5_655
Eu1 N1 Eu1 100.24(15) . 5_655
C1 N2 C2 103.4(4) . .
C1 N2 Eu1 138.1(4) . 7
C2 N2 Eu1 118.4(3) . 7
N2 C1 N1 115.3(4) . .
N2 C1 H1 122.3 . .
N1 C1 H1 122.3 . .
C3 C2 N2 109.7(4) . .
C3 C2 H2 125.2 . .
N2 C2 H2 125.2 . .
C2 C3 N1 108.6(5) . .
C2 C3 Eu1 128.4(4) . .
N1 C3 Eu1 55.1(2) . .
C2 C3 H3 125.7 . .
N1 C3 H3 125.7 . .
Eu1 C3 H3 87.6 . .

loop_
_geom_bond_atom_site_label_1
_geom_bond_atom_site_label_2
_geom_bond_distance
_geom_bond_site_symmetry_2
Eu1 N2 2.593(4) 8_556
Eu1 N2 2.593(4) 7
Eu1 N1 2.684(4) .
Eu1 N1 2.684(4) 2_655
Eu1 N1 2.688(5) 6_556
Eu1 N1 2.688(5) 5_655
Eu1 C3 3.225(5) .
Eu1 C3 3.225(5) 2_655
Eu1 Eu1 4.1220(10) 5_655
Eu1 Eu1 4.1220(10) 5_656
N1 C1 1.355(8) .
N1 C3 1.392(6) .
N1 Eu1 2.688(5) 5_655
N2 C1 1.343(7) .
N2 C2 1.376(7) .
N2 Eu1 2.593(4) 7
C1 H1 0.9500 .
C2 C3 1.373(7) .
C2 H2 0.9500 .
C3 H3 0.9500 .
